data_8101894
loop_
_publ_author_name
'Cesur, N.'
'Pantenburg, I.'
'Meyer, G.'

_publ_section_title
;
Crystal structure of catena-[triaqua-bis(acetato-O,O')gadolinium(III)] 
chloride, [Gd(CH~3~COO)~2~(H~2~O)~3~]Cl
;
_journal_issue 4
_journal_name_full 'Zeitschrift f\"ur Kristallographie - New Crystal Structures'
_journal_page_first 631
_journal_page_last 632
_journal_volume 220
_journal_year 2005
_chemical_formula_moiety 'C4 H12 Gd O7, Cl'
_chemical_formula_sum 'C4 H12 Cl Gd O7'
_chemical_formula_weight 364.84
_chemical_name_systematic
;
catena-(triaqua-bis(acetato-O,O')gadolinium(III)) chloride
;
_space_group_IT_number 14
_symmetry_cell_setting monoclinic
_symmetry_space_group_name_Hall '-P 2ybc'
_symmetry_space_group_name_H-M 'P 1 21/c 1'
_atom_sites_solution_hydrogens geom
_atom_sites_solution_primary direct
_atom_sites_solution_secondary difmap
_audit_creation_method SHELXL-97
_cell_angle_alpha 90
_cell_angle_beta 107.037(5)
_cell_angle_gamma 90
_cell_formula_units_Z 4
_cell_length_a 7.8213(5)
_cell_length_b 7.8625(5)
_cell_length_c 18.0999(12)
_cell_measurement_reflns_used 12026
_cell_measurement_temperature 150(2)
_cell_measurement_theta_max 29.36
_cell_measurement_theta_min 2.35
_cell_volume 1064.21(12)
_computing_structure_refinement 'SHELXL-97 (Sheldrick, 1997)'
_computing_structure_solution 'SIR92 (Altomare et al., 1994)'
_diffrn_ambient_temperature 150(2)
_diffrn_detector_area_resol_mean 'not measured'
_diffrn_measured_fraction_theta_full 0.993
_diffrn_measured_fraction_theta_max 0.993
_diffrn_measurement_device_type 'Stoe IPDS II'
_diffrn_measurement_method omega/phi
_diffrn_radiation_monochromator graphite
_diffrn_radiation_source 'fine-focus sealed tube'
_diffrn_radiation_type MoK\a
_diffrn_radiation_wavelength 0.71073
_diffrn_reflns_av_R_equivalents 0.0718
_diffrn_reflns_av_sigmaI/netI 0.0372
_diffrn_reflns_limit_h_max 10
_diffrn_reflns_limit_h_min -9
_diffrn_reflns_limit_k_max 10
_diffrn_reflns_limit_k_min -10
_diffrn_reflns_limit_l_max 24
_diffrn_reflns_limit_l_min -24
_diffrn_reflns_number 15170
_diffrn_reflns_theta_full 29.36
_diffrn_reflns_theta_max 29.36
_diffrn_reflns_theta_min 2.35
_diffrn_standards_decay_% 'not measured'
_diffrn_standards_interval_count 'not measured'
_diffrn_standards_interval_time 'not measured'
_diffrn_standards_number 'not measured'
_exptl_absorpt_coefficient_mu 6.487
_exptl_absorpt_correction_T_max 0.5237
_exptl_absorpt_correction_T_min 0.2141
_exptl_absorpt_correction_type numerical
_exptl_absorpt_process_details
;
The absorption correction (X-RED; Stoe & Cie, 2001) was performed after 
optimizing the crystal shape using X-SHAPE (Stoe & Cie, 1999).
;
_exptl_crystal_colour colourless
_exptl_crystal_density_diffrn 2.277
_exptl_crystal_density_method 'not measured'
_exptl_crystal_description column
_exptl_crystal_F_000 692
_exptl_crystal_size_max 0.4
_exptl_crystal_size_mid 0.05
_exptl_crystal_size_min 0.05
_refine_diff_density_max 2.176
_refine_diff_density_min -2.685
_refine_diff_density_rms 0.247
_refine_ls_extinction_coef 0.0034(4)
_refine_ls_extinction_expression Fc^*^=kFc[1+0.001xFc^2^\l^3^/sin(2\q)]^-1/4^
_refine_ls_extinction_method SHELXL
_refine_ls_goodness_of_fit_ref 1.170
_refine_ls_hydrogen_treatment mixed
_refine_ls_matrix_type full
_refine_ls_number_parameters 144
_refine_ls_number_reflns 2903
_refine_ls_number_restraints 6
_refine_ls_restrained_S_all 1.168
_refine_ls_R_factor_all 0.0339
_refine_ls_R_factor_gt 0.0305
_refine_ls_shift/su_max 0.001
_refine_ls_shift/su_mean 0.000
_refine_ls_structure_factor_coef Fsqd
_refine_ls_weighting_details 'calc w=1/[\s^2^(Fo^2^)+(0.0460P)^2^+4.9392P] where P=(Fo^2^+2Fc^2^)/3'
_refine_ls_weighting_scheme calc
_refine_ls_wR_factor_gt 0.0798
_refine_ls_wR_factor_ref 0.0996
_reflns_number_gt 2709
_reflns_number_total 2903
_reflns_threshold_expression >2sigma(I)
_cod_data_source_file 1267-1685.cff
_cod_data_source_block Cesur_Cologne
_cod_original_sg_symbol_H-M P12(1)/c1
_cod_original_formula_sum 'C4 H12 Cl1 Gd1 O7'
_cod_database_code 8101894

loop_
_symmetry_equiv_pos_as_xyz
'x, y, z'
'-x, y+1/2, -z+1/2'
'-x, -y, -z'
'x, -y-1/2, z-1/2'

loop_
_atom_site_label
_atom_site_type_symbol
_atom_site_fract_x
_atom_site_fract_y
_atom_site_fract_z
_atom_site_U_iso_or_equiv
_atom_site_adp_type
_atom_site_occupancy
_atom_site_symmetry_multiplicity
_atom_site_Wyckoff_symbol
_atom_site_calc_flag
_atom_site_refinement_flags
_atom_site_disorder_assembly
_atom_site_disorder_group
Gd1 Gd 0.72709(3) 0.03989(3) 0.962299(13) 0.01585(11) Uani 1 4 e d . . .
O111 O 0.4585(4) 0.1627(4) 0.9634(2) 0.0226(7) Uani 1 4 e d . . .
O112 O 0.1973(4) 0.2342(5) 0.9738(2) 0.0239(7) Uani 1 4 e d . . .
C11 C 0.3295(6) 0.2675(6) 0.9506(3) 0.0209(9) Uani 1 4 e d . . .
C12 C 0.3335(8) 0.4290(7) 0.9074(4) 0.0302(12) Uani 1 4 e d . . .
H12A H 0.4429 0.4349 0.8936 0.111(19) Uiso 1 4 e calc R . .
H12B H 0.3262 0.5244 0.9394 0.111(19) Uiso 1 4 e calc R . .
H12C H 0.2338 0.4312 0.8614 0.111(19) Uiso 1 4 e calc R . .
O211 O 0.7777(4) 0.1291(5) 1.0971(2) 0.0217(7) Uani 1 4 e d . . .
O212 O 1.0267(5) 0.0612(4) 1.0739(2) 0.0201(7) Uani 1 4 e d . . .
C21 C 0.9409(6) 0.0991(6) 1.1224(3) 0.0197(9) Uani 1 4 e d . . .
C22 C 1.0374(7) 0.1061(8) 1.2072(3) 0.0281(11) Uani 1 4 e d . . .
H22A H 1.1614 0.0794 1.2154 0.111(19) Uiso 1 4 e calc R . .
H22B H 0.9856 0.0250 1.2340 0.111(19) Uiso 1 4 e calc R . .
H22C H 1.0270 0.2182 1.2264 0.111(19) Uiso 1 4 e calc R . .
Cl1 Cl 0.69253(18) 0.52995(14) 0.81032(8) 0.0239(3) Uani 1 4 e d . . .
O1 O 0.8556(4) 0.3211(4) 0.9627(2) 0.0204(7) Uani 1 4 e d D . .
O2 O 0.5429(4) -0.1595(4) 0.8744(2) 0.0217(7) Uani 1 4 e d D . .
O3 O 0.6326(5) 0.1496(5) 0.8316(2) 0.0274(8) Uani 1 4 e d D . .
H1A H 0.957(4) 0.300(8) 0.962(4) 0.022(15) Uiso 1 4 e d D . .
H1B H 0.816(9) 0.377(8) 0.923(2) 0.030(17) Uiso 1 4 e d D . .
H2A H 0.439(4) -0.176(8) 0.873(4) 0.022(15) Uiso 1 4 e d D . .
H2B H 0.575(6) -0.242(4) 0.855(3) 0.004(11) Uiso 1 4 e d D . .
H3A H 0.625(13) 0.252(4) 0.822(6) 0.07(3) Uiso 1 4 e d D . .
H3B H 0.557(9) 0.092(10) 0.801(4) 0.06(3) Uiso 1 4 e d D . .

loop_
_atom_site_aniso_label
_atom_site_aniso_U_11
_atom_site_aniso_U_22
_atom_site_aniso_U_33
_atom_site_aniso_U_23
_atom_site_aniso_U_13
_atom_site_aniso_U_12
Gd1 0.01047(14) 0.01550(15) 0.02188(17) 0.00037(7) 0.00521(10) 0.00158(6)
O111 0.0141(14) 0.0239(16) 0.0292(18) -0.0008(14) 0.0055(13) 0.0043(12)
O112 0.0145(14) 0.0221(16) 0.036(2) 0.0061(14) 0.0095(14) 0.0011(12)
C11 0.0129(18) 0.0183(19) 0.031(3) 0.0031(18) 0.0053(18) 0.0013(16)
C12 0.034(3) 0.022(2) 0.040(3) 0.008(2) 0.019(3) 0.000(2)
O211 0.0142(14) 0.0229(16) 0.0294(18) -0.0003(14) 0.0086(13) -0.0003(13)
O212 0.0159(15) 0.0208(15) 0.0262(19) 0.0015(13) 0.0102(14) 0.0028(12)
C21 0.0171(19) 0.0141(19) 0.029(3) -0.0006(17) 0.0080(18) -0.0006(15)
C22 0.024(2) 0.038(3) 0.025(3) -0.001(2) 0.012(2) -0.003(2)
Cl1 0.0252(6) 0.0194(5) 0.0273(6) 0.0014(4) 0.0077(5) 0.0023(4)
O1 0.0149(14) 0.0187(15) 0.0272(18) 0.0013(13) 0.0055(14) 0.0026(12)
O2 0.0158(14) 0.0189(15) 0.034(2) -0.0070(13) 0.0130(14) -0.0023(12)
O3 0.0280(18) 0.0183(16) 0.031(2) 0.0010(14) 0.0019(16) -0.0048(14)

loop_
_atom_type_symbol
_atom_type_description
_atom_type_scat_dispersion_real
_atom_type_scat_dispersion_imag
_atom_type_scat_source
C C 0.0033 0.0016 'International Tables Vol C Tables 4.2.6.8 and 6.1.1.4'
H H 0.0000 0.0000 'International Tables Vol C Tables 4.2.6.8 and 6.1.1.4'
O O 0.0106 0.0060 'International Tables Vol C Tables 4.2.6.8 and 6.1.1.4'
Cl Cl 0.1484 0.1585 'International Tables Vol C Tables 4.2.6.8 and 6.1.1.4'
Gd Gd -0.1653 3.9035 'International Tables Vol C Tables 4.2.6.8 and 6.1.1.4'

loop_
_geom_angle_atom_site_label_1
_geom_angle_atom_site_label_2
_geom_angle_atom_site_label_3
_geom_angle
_geom_angle_site_symmetry_1
_geom_angle_site_symmetry_3
_geom_angle_publ_flag
O111 Gd1 O212 164.45(13) . 3_757 ?
O111 Gd1 O2 84.73(12) . . ?
O212 Gd1 O2 88.61(12) 3_757 . ?
O111 Gd1 O3 80.90(14) . . ?
O212 Gd1 O3 83.59(14) 3_757 . ?
O2 Gd1 O3 68.39(13) . . ?
O111 Gd1 O1 89.76(12) . . ?
O212 Gd1 O1 86.35(12) 3_757 . ?
O2 Gd1 O1 140.07(13) . . ?
O3 Gd1 O1 71.69(12) . . ?
O111 Gd1 O112 117.36(12) . 3_657 ?
O212 Gd1 O112 74.21(12) 3_757 3_657 ?
O2 Gd1 O112 75.59(13) . 3_657 ?
O3 Gd1 O112 137.85(13) . 3_657 ?
O1 Gd1 O112 139.62(12) . 3_657 ?
O111 Gd1 O211 75.84(12) . . ?
O212 Gd1 O211 117.86(12) 3_757 . ?
O2 Gd1 O211 137.57(12) . . ?
O3 Gd1 O211 141.53(13) . . ?
O1 Gd1 O211 77.95(12) . . ?
O112 Gd1 O211 80.50(13) 3_657 . ?
O111 Gd1 O212 125.22(12) . . ?
O212 Gd1 O212 67.30(15) 3_757 . ?
O2 Gd1 O212 141.74(11) . . ?
O3 Gd1 O212 132.88(12) . . ?
O1 Gd1 O212 70.29(11) . . ?
O112 Gd1 O212 69.60(11) 3_657 . ?
O211 Gd1 O212 50.71(11) . . ?
O111 Gd1 O111 68.20(13) . 3_657 ?
O212 Gd1 O111 122.21(11) 3_757 3_657 ?
O2 Gd1 O111 69.22(12) . 3_657 ?
O3 Gd1 O111 128.99(12) . 3_657 ?
O1 Gd1 O111 143.29(12) . 3_657 ?
O112 Gd1 O111 49.18(11) 3_657 3_657 ?
O211 Gd1 O111 68.59(11) . 3_657 ?
O212 Gd1 O111 98.10(11) . 3_657 ?
O111 Gd1 C21 100.47(13) . . ?
O212 Gd1 C21 93.03(13) 3_757 . ?
O2 Gd1 C21 145.16(13) . . ?
O3 Gd1 C21 146.37(13) . . ?
O1 Gd1 C21 74.72(12) . . ?
O112 Gd1 C21 71.45(13) 3_657 . ?
O211 Gd1 C21 24.83(12) . . ?
O212 Gd1 C21 26.07(12) . . ?
O111 Gd1 C21 80.72(12) 3_657 . ?
O111 Gd1 C11 93.32(13) . 3_657 ?
O212 Gd1 C11 97.70(12) 3_757 3_657 ?
O2 Gd1 C11 70.57(14) . 3_657 ?
O3 Gd1 C11 138.90(13) . 3_657 ?
O1 Gd1 C11 149.34(13) . 3_657 ?
O112 Gd1 C11 24.05(11) 3_657 3_657 ?
O211 Gd1 C11 73.30(13) . 3_657 ?
O212 Gd1 C11 83.22(12) . 3_657 ?
O111 Gd1 C11 25.12(11) 3_657 3_657 ?
C21 Gd1 C11 74.73(13) . 3_657 ?
C11 O111 Gd1 160.5(3) . . ?
C11 O111 Gd1 87.7(3) . 3_657 ?
Gd1 O111 Gd1 111.80(13) . 3_657 ?
C11 O112 Gd1 103.6(3) . 3_657 ?
O112 C11 O111 119.6(4) . . ?
O112 C11 C12 119.9(4) . . ?
O111 C11 C12 120.5(4) . . ?
O112 C11 Gd1 52.4(2) . 3_657 ?
O111 C11 Gd1 67.2(3) . 3_657 ?
C12 C11 Gd1 172.3(3) . 3_657 ?
C11 C12 H12A 109.5 . . ?
C11 C12 H12B 109.5 . . ?
H12A C12 H12B 109.5 . . ?
C11 C12 H12C 109.5 . . ?
H12A C12 H12C 109.5 . . ?
H12B C12 H12C 109.5 . . ?
C21 O211 Gd1 99.2(3) . . ?
C21 O212 Gd1 154.7(3) . 3_757 ?
C21 O212 Gd1 90.8(3) . . ?
Gd1 O212 Gd1 112.70(15) 3_757 . ?
O211 C21 O212 118.5(5) . . ?
O211 C21 C22 121.5(4) . . ?
O212 C21 C22 120.0(4) . . ?
O211 C21 Gd1 55.9(3) . . ?
O212 C21 Gd1 63.2(3) . . ?
C22 C21 Gd1 171.5(3) . . ?
C21 C22 H22A 109.5 . . ?
C21 C22 H22B 109.5 . . ?
H22A C22 H22B 109.5 . . ?
C21 C22 H22C 109.5 . . ?
H22A C22 H22C 109.5 . . ?
H22B C22 H22C 109.5 . . ?
Gd1 O1 H1A 103(5) . . ?
Gd1 O1 H1B 116(5) . . ?
H1A O1 H1B 102(6) . . ?
Gd1 O2 H2A 122(5) . . ?
Gd1 O2 H2B 128(4) . . ?
H2A O2 H2B 107(6) . . ?
Gd1 O3 H3A 122(7) . . ?
Gd1 O3 H3B 115(7) . . ?
H3A O3 H3B 114(9) . . ?

loop_
_geom_bond_atom_site_label_1
_geom_bond_atom_site_label_2
_geom_bond_distance
_geom_bond_site_symmetry_2
_geom_bond_publ_flag
Gd1 O111 2.317(3) . ?
Gd1 O212 2.347(3) 3_757 ?
Gd1 O2 2.393(4) . ?
Gd1 O3 2.421(4) . ?
Gd1 O1 2.428(3) . ?
Gd1 O112 2.435(4) 3_657 ?
Gd1 O211 2.458(4) . ?
Gd1 O212 2.613(4) . ?
Gd1 O111 2.757(4) 3_657 ?
Gd1 C21 2.928(5) . ?
Gd1 C11 2.988(5) 3_657 ?
O111 C11 1.270(5) . ?
O111 Gd1 2.757(4) 3_657 ?
O112 C11 1.253(6) . ?
O112 Gd1 2.435(4) 3_657 ?
C11 C12 1.497(7) . ?
C11 Gd1 2.988(5) 3_657 ?
C12 H12A 0.9600 . ?
C12 H12B 0.9600 . ?
C12 H12C 0.9600 . ?
O211 C21 1.246(6) . ?
O212 C21 1.287(6) . ?
O212 Gd1 2.347(3) 3_757 ?
C21 C22 1.499(7) . ?
C22 H22A 0.9600 . ?
C22 H22B 0.9600 . ?
C22 H22C 0.9600 . ?
O1 H1A 0.82(2) . ?
O1 H1B 0.82(2) . ?
O2 H2A 0.82(2) . ?
O2 H2B 0.817(19) . ?
O3 H3A 0.82(2) . ?
O3 H3B 0.82(2) . ?
